data_7250599
loop_
_publ_author_name
'Migliaccio, Analise C.'
'Weeks, Nathan J.'
'Iacono, Scott T.'

_publ_section_title
;
 Modularly prepared segmented fluorinated silicones and their anomalous
 microstructure dependent flow behavior.
;
_journal_issue 27
_journal_name_full 'RSC advances'
_journal_page_first 21429
_journal_page_last 21438
_journal_paper_doi 10.1039/d5ra03087k
_journal_volume 15
_journal_year 2025
_chemical_formula_moiety 'C25 H22 F6 O4'
_chemical_formula_sum 'C25 H22 F6 O4'
_chemical_formula_weight 500.42
_space_group_crystal_system monoclinic
_space_group_IT_number 14
_space_group_name_Hall '-P 2ybc'
_space_group_name_H-M_alt 'P 1 21/c 1'
_atom_sites_solution_hydrogens mixed
_atom_sites_solution_primary dual
_audit_block_doi 10.5517/ccdc.csd.cc2mx93z
_audit_creation_date 2025-04-01
_audit_creation_method
;
Olex2 1.5
(compiled 2025.03.04 svn.red2d20d0 for OlexSys, GUI svn.r7188)
;
_audit_update_record
;
2025-04-01 deposited with the CCDC.	2025-06-17 downloaded from the CCDC.
;
_cell_angle_alpha 90
_cell_angle_beta 94.1900(10)
_cell_angle_gamma 90
_cell_formula_units_Z 4
_cell_length_a 11.34020(10)
_cell_length_b 23.04830(10)
_cell_length_c 8.64280(10)
_cell_measurement_reflns_used 30411
_cell_measurement_temperature 100.0(2)
_cell_measurement_theta_max 68.7110
_cell_measurement_theta_min 3.8230
_cell_volume 2252.95(3)
_computing_cell_refinement 'CrysAlisPro 1.171.43.90 (Rigaku OD, 2023)'
_computing_data_collection 'CrysAlisPro system (CCD 43.105a 64-bit (release 11-01-2024))'
_computing_data_reduction 'CrysAlisPro 1.171.43.90 (Rigaku OD, 2023)'
_computing_molecular_graphics 'Olex2 1.5 (Dolomanov et al., 2009)'
_computing_publication_material 'Olex2 1.5 (Dolomanov et al., 2009)'
_computing_structure_refinement 'SHELXL 2019/3 (Sheldrick, 2015)'
_computing_structure_solution 'SHELXT 2018/2 (Sheldrick, 2018)'
_diffrn_ambient_environment N~2~
_diffrn_ambient_temperature 100.0(2)
_diffrn_detector 'Hybrid Pixel Array Detector'
_diffrn_detector_area_resol_mean 10.0000
_diffrn_detector_type HyPix3000
_diffrn_measured_fraction_theta_full 1.000
_diffrn_measured_fraction_theta_max 0.997
_diffrn_measurement_details
;
List of Runs (angles in degrees, time in seconds):

  # Type    Start    End  Width  t~exp~   \w     \q     \k     \f   Frames
#--------------------------------------------------------------------------
  1  \w    -22.00  48.00   0.50    0.20    --   42.38 -43.00 120.00  140
  2  \w    -23.00  37.00   0.50    0.20    --   42.38 -32.00  30.00  120
  3  \w    -31.00  24.00   0.50    0.20    --   42.38 -11.00 -30.00  110
  4  \w     28.00  83.00   0.50    0.20    --   94.43 -68.00 -60.00  110
  5  \w     28.00  83.00   0.50    0.20    --   94.43 -68.00-120.00  110
  6  \w     26.00 106.00   0.50    0.20    --   94.43 -77.00-150.00  160
  7  \w     26.00 106.00   0.50    0.20    --   94.43 -77.00-150.00  160
  8  \w     28.00  83.00   0.50    0.20    --   94.43 -68.00-180.00  110
  9  \w     28.00  68.00   0.50    0.20    --   94.43 -59.00 -30.00   80
 10  \w     28.00  57.00   0.50    0.20    --   94.43 -50.00-120.00   58
 11  \w     28.00  68.00   0.50    0.20    --   94.43 -59.00  60.00   80
 12  \w     28.00  57.00   0.50    0.20    --   94.43 -50.00  60.00   58
 13  \w     28.00  57.00   0.50    0.20    --   94.43 -50.00  90.00   58
 14  \w     28.00  57.00   0.50    0.20    --   94.43 -50.00 120.00   58
 15  \w    -22.00  69.00   0.50    0.20    --   42.38 -83.00  60.00  182
 16  \w     44.00 126.00   0.50    0.20    --   94.43-144.00  60.00  164
 17  \w     33.00 110.00   0.50    0.20    --   94.43-117.00  60.00  154
 18  \w     44.00 126.00   0.50    0.20    --   94.43-144.00  60.00  164
 19  \w     33.00 110.00   0.50    0.20    --   94.43-117.00 -30.00  154
 20  \w     33.00 110.00   0.50    0.20    --   94.43-117.00 -30.00  154
 21  \w     44.00 126.00   0.50    0.20    --   94.43-144.00-120.00  164
 22  \w     33.00 110.00   0.50    0.20    --   94.43-117.00 -90.00  154
 23  \w     33.00 110.00   0.50    0.20    --   94.43-117.00-180.00  154
 24  \w     18.00  78.00   0.50    0.20    --   42.38-104.00 -60.00  120
 25  \w     25.00 106.00   0.50    0.20    --   94.43 -96.00  60.00  162
 26  \w     25.00 106.00   0.50    0.20    --   94.43 -96.00  60.00  162
 27  \w     26.00 123.00   0.50    0.20    --   94.43 -86.00 120.00  194
 28  \w     26.00 123.00   0.50    0.20    --   94.43 -86.00 120.00  194
 29  \w     26.00 121.00   0.50    0.20    --   94.43 -83.00  60.00  190
 30  \w     26.00 123.00   0.50    0.20    --   94.43 -86.00 -60.00  194
 31  \w    -37.00  23.00   0.50    0.20    --  -42.38  32.00   0.00  120
 32  \w    -24.00  32.00   0.50    0.20    --  -42.38  11.00 -30.00  112
 33  \w    -28.00  27.00   0.50    0.20    --  -42.38  21.00 -60.00  110
 34  \w    -24.00  32.00   0.50    0.20    --  -42.38  11.00-180.00  112
 35  \w    -84.00 -18.00   0.50    0.20    --  -80.25 117.00-120.00  132
 36  \w    -69.00  26.00   0.50    0.20    --  -42.38  83.00-178.00  190
 37  \w    -69.00  26.00   0.50    0.20    --  -42.38  83.00-178.00  190
 38  \w   -107.00 -11.00   0.50    0.20    --  -80.25  83.00-178.00  192
 39  \w   -107.00 -11.00   0.50    0.20    --  -80.25  83.00-178.00  192
 40  \w    -47.00 -14.00   0.50    0.20    --  -80.25  42.00 -90.00   66
 41  \w    -47.00 -14.00   0.50    0.20    --  -80.25  42.00-150.00   66
 42  \w    -57.00 -14.00   0.50    0.20    --  -80.25  50.00  30.00   86
 43  \w    -47.00 -14.00   0.50    0.20    --  -80.25  42.00  60.00   66
 44  \w   -110.00 -17.00   0.50    0.20    --  -42.38 -77.00  30.00  186
 45  \w   -148.00 -78.00   0.50    0.20    --  -80.25 -83.00  60.00  140
 46  \w   -148.00 -78.00   0.50    0.20    --  -80.25 -86.00 120.00  140
 47  \w   -109.00 -64.00   0.50    0.20    --  -42.38-138.00 -90.00   90
 48  \w     33.00 108.00   0.50    0.20    --   42.38  32.00 -30.00  150
 49  \w     72.00 161.00   0.50    0.20    --   94.43  68.00-150.00  178
 50  \w     21.00 109.00   0.50    0.20    --   42.38  65.00-180.00  176
 51  \w     84.00 160.00   0.50    0.20    --   94.43  33.00 -90.00  152
 52  \w     33.00 108.00   0.50    0.20    --   42.38  32.00 -30.00  150
 53  \w     75.00 160.00   0.50    0.20    --   94.43  59.00  90.00  170
 54  \w     81.00 159.00   0.50    0.20    --   94.43  42.00 150.00  156
 55  \w     86.00 162.00   0.50    0.20    --   94.43  25.00  90.00  152
 56  \w     84.00 160.00   0.50    0.20    --   94.43  33.00   0.00  152
 57  \w     86.00 162.00   0.50    0.20    --   94.43  25.00-120.00  152
 58  \w    100.00 162.00   0.50    0.20    --   94.43  83.00-178.00  124
 59  \w     99.00 156.00   0.50    0.20    --   94.43 117.00 -90.00  114
 60  \w     81.00 161.00   0.50    0.20    --   94.43 144.00 -60.00  160
 61  \w     81.00 161.00   0.50    0.20    --   94.43 144.00 -60.00  160
 62  \w    105.00 164.00   0.50    0.20    --   94.43  96.00 -60.00  118
 63  \w    105.00 164.00   0.50    0.20    --   94.43  96.00  90.00  118
 64  \w     99.00 156.00   0.50    0.20    --   94.43 117.00 150.00  114
 65  \w     15.00  43.00   0.50    0.20    --   42.38  85.00 122.81   56
;
_diffrn_measurement_device 'four-circle diffractometer'
_diffrn_measurement_device_type 'XtaLAB Synergy, Dualflex, HyPix3000'
_diffrn_measurement_method '\w scans'
_diffrn_orient_matrix_type 'CrysAlisPro convention (1999,Acta A55,543-557)'
_diffrn_orient_matrix_UB_11 0.0310061000
_diffrn_orient_matrix_UB_12 0.0305278000
_diffrn_orient_matrix_UB_13 -0.1503440000
_diffrn_orient_matrix_UB_21 -0.0583260000
_diffrn_orient_matrix_UB_22 -0.0498905000
_diffrn_orient_matrix_UB_23 -0.0963694000
_diffrn_orient_matrix_UB_31 -0.1191010000
_diffrn_orient_matrix_UB_32 0.0323813000
_diffrn_orient_matrix_UB_33 -0.0066968000
_diffrn_radiation_monochromator mirror
_diffrn_radiation_probe x-ray
_diffrn_radiation_type 'Cu K\a'
_diffrn_radiation_wavelength 1.54184
_diffrn_reflns_av_R_equivalents 0.0380
_diffrn_reflns_av_unetI/netI 0.0150
_diffrn_reflns_Laue_measured_fraction_full 1.000
_diffrn_reflns_Laue_measured_fraction_max 0.997
_diffrn_reflns_limit_h_max 12
_diffrn_reflns_limit_h_min -13
_diffrn_reflns_limit_k_max 27
_diffrn_reflns_limit_k_min -27
_diffrn_reflns_limit_l_max 10
_diffrn_reflns_limit_l_min -10
_diffrn_reflns_number 42048
_diffrn_reflns_point_group_measured_fraction_full 1.000
_diffrn_reflns_point_group_measured_fraction_max 0.997
_diffrn_reflns_theta_full 67.684
_diffrn_reflns_theta_max 68.842
_diffrn_reflns_theta_min 3.836
_diffrn_source 'micro-focus sealed X-ray tube'
_diffrn_source_type 'PhotonJet (Cu) X-ray Source'
_exptl_absorpt_coefficient_mu 1.148
_exptl_absorpt_correction_T_max 1.000
_exptl_absorpt_correction_T_min 0.558
_exptl_absorpt_correction_type gaussian
_exptl_absorpt_process_details
;
CrysAlisPro 1.171.43.90 (Rigaku Oxford Diffraction, 2023)
Numerical absorption correction based on gaussian integration over
a multifaceted crystal model
Empirical absorption correction using spherical harmonics,
implemented in SCALE3 ABSPACK scaling algorithm.
;
_exptl_crystal_colour 'clear colourless'
_exptl_crystal_colour_lustre clear
_exptl_crystal_colour_primary colourless
_exptl_crystal_density_diffrn 1.475
_exptl_crystal_description irregular
_exptl_crystal_F_000 1032
_exptl_crystal_recrystallization_method 'Solvent evaporation'
_exptl_crystal_size_max 0.4
_exptl_crystal_size_mid 0.2
_exptl_crystal_size_min 0.14
_refine_diff_density_max 0.255
_refine_diff_density_min -0.181
_refine_diff_density_rms 0.036
_refine_ls_extinction_coef 0.00172(15)
_refine_ls_extinction_expression Fc^*^=kFc[1+0.001xFc^2^\l^3^/sin(2\q)]^-1/4^
_refine_ls_extinction_method 'SHELXL-2019/2 (Sheldrick 2019)'
_refine_ls_goodness_of_fit_ref 1.028
_refine_ls_hydrogen_treatment mixed
_refine_ls_matrix_type full
_refine_ls_number_parameters 381
_refine_ls_number_reflns 4163
_refine_ls_number_restraints 13
_refine_ls_restrained_S_all 1.027
_refine_ls_R_factor_all 0.0317
_refine_ls_R_factor_gt 0.0303
_refine_ls_shift/su_max 0.000
_refine_ls_shift/su_mean 0.000
_refine_ls_structure_factor_coef Fsqd
_refine_ls_weighting_details 'w=1/[\s^2^(Fo^2^)+(0.0379P)^2^+0.8666P] where P=(Fo^2^+2Fc^2^)/3'
_refine_ls_weighting_scheme calc
_refine_ls_wR_factor_gt 0.0767
_refine_ls_wR_factor_ref 0.0778
_reflns_Friedel_coverage 0.000
_reflns_number_gt 3938
_reflns_number_total 4163
_reflns_threshold_expression 'I > 2\s(I)'
_cod_data_source_file d5ra03087k2.cif
_cod_data_source_block m1jan23abs
_cod_database_code 7250599
_shelx_shelxl_version_number 2019/3
_chemical_oxdiff_formula 'C25 H22 F6 O4'
_shelx_space_group_comment
;
The symmetry employed for this shelxl refinement is uniquely defined
by the following loop, which should always be used as a source of
symmetry information in preference to the above space-group names.
They are only intended as comments.
;
_cell_oxdiff_angle_alpha 90.0068(8)
_cell_oxdiff_angle_beta 94.1395(8)
_cell_oxdiff_angle_gamma 89.9984(7)
_cell_oxdiff_length_a 11.34125(9)
_cell_oxdiff_length_b 23.0434(2)
_cell_oxdiff_length_c 8.64328(10)
_cell_oxdiff_measurement_reflns_used 30411
_cell_oxdiff_volume 2252.95(4)
_shelx_estimated_absorpt_t_max 0.856
_shelx_estimated_absorpt_t_min 0.657
_olex2_refinement_description
;
1. Fixed Uiso
 At 1.2 times of:
  All C(H) groups, All C(H,H) groups
 At 1.5 times of:
  All C(H,H,H) groups
2. Shared sites
{C3, C3A}
3. Restrained distances
 C1-C2 \\sim C1A-C2A
 with sigma of 0.02
 C2-C3 \\sim C2A-C3A
 with sigma of 0.02
 C3-C4 \\sim C3A-C4
 with sigma of 0.02
 C1-C3 \\sim C1A-C3A
 with sigma of 0.04
 C2-C4 \\sim C2A-C4
 with sigma of 0.04
4. Restrained planarity
 C3A, C4, C5, C6, C7, C8, C9
 with sigma of 0.1
 C3, C4, C5, C6, C7, C8, C9
 with sigma of 0.1
5. Uiso/Uaniso restraints and constraints
Uanis(C3) = Uanis(C3A)
Uanis(C1) = Uanis(C1A)
6. Others
 Sof(C3A)=Sof(H3AA)=Sof(H3AB)=Sof(C2A)=Sof(H2A)=Sof(C1A)=Sof(H1AA)=Sof(H1AB)=1-
 FVAR(1)
 Sof(C1)=Sof(H1A)=Sof(H1B)=Sof(C2)=Sof(H2)=Sof(C3)=Sof(H3A)=Sof(H3B)=FVAR(1)
7.a Secondary CH2 refined with riding coordinates:
 C3(H3A,H3B), C3A(H3AA,H3AB)
7.b Aromatic/amide H refined with riding coordinates:
 C2(H2), C2A(H2A)
7.c X=CH2 refined with riding coordinates:
 C1(H1A,H1B), C1A(H1AA,H1AB)
;
_olex2_submission_special_instructions 'No special instructions were received'
_oxdiff_exptl_absorpt_empirical_details
;
Empirical correction (ABSPACK) includes:
- Absorption correction using spherical harmonics
- Frame scaling
;
_oxdiff_exptl_absorpt_empirical_full_max 1.487
_oxdiff_exptl_absorpt_empirical_full_min 0.772

loop_
_space_group_symop_operation_xyz
'x, y, z'
'-x, y+1/2, -z+1/2'
'-x, -y, -z'
'x, -y-1/2, z-1/2'

loop_
_atom_site_label
_atom_site_type_symbol
_atom_site_fract_x
_atom_site_fract_y
_atom_site_fract_z
_atom_site_U_iso_or_equiv
_atom_site_adp_type
_atom_site_occupancy
_atom_site_site_symmetry_order
_atom_site_calc_flag
_atom_site_refinement_flags_posn
_atom_site_refinement_flags_adp
_atom_site_refinement_flags_occupancy
_atom_site_disorder_assembly
_atom_site_disorder_group
F1 F 0.08772(6) 0.41931(4) 0.57058(9) 0.0382(2) Uani 1 1 d . . . . .
F2 F 0.12316(7) 0.37683(4) 0.79276(9) 0.0427(2) Uani 1 1 d . . . . .
F3 F 0.05301(7) 0.31418(4) 0.47835(10) 0.0431(2) Uani 1 1 d . . . . .
F4 F 0.16593(8) 0.27874(4) 0.66979(10) 0.0449(2) Uani 1 1 d . . . . .
F5 F 0.23185(6) 0.33896(3) 0.32013(8) 0.03325(19) Uani 1 1 d . . . . .
F6 F 0.31306(7) 0.26912(3) 0.45800(10) 0.0392(2) Uani 1 1 d . . . . .
O1 O 0.31881(7) 0.44420(4) 0.73671(10) 0.0265(2) Uani 1 1 d . . . . .
O2 O 0.45711(7) 0.37156(3) 0.50641(9) 0.02114(18) Uani 1 1 d . . . . .
O3 O 0.41759(8) 0.38200(4) 0.96943(10) 0.0268(2) Uani 1 1 d . . . . .
O4 O 0.66982(7) 0.40107(4) 0.45058(9) 0.02437(19) Uani 1 1 d . . . . .
C1 C 0.9414(7) 0.5204(5) 0.7643(10) 0.0396(10) Uani 0.731(4) 1 d D . P A 1
H1A H 0.923969 0.560154 0.780275 0.048 Uiso 0.731(4) 1 calc R U P A 1
H1B H 0.998686 0.509787 0.694458 0.048 Uiso 0.731(4) 1 calc R U P A 1
C2 C 0.88673(15) 0.48032(8) 0.8381(2) 0.0282(5) Uani 0.731(4) 1 d D . P A 1
H2 H 0.907586 0.441278 0.817758 0.034 Uiso 0.731(4) 1 calc R U P A 1
C3 C 0.79657(12) 0.48904(7) 0.94916(15) 0.0351(3) Uani 0.731(4) 1 d D . P A 1
H3A H 0.800025 0.529928 0.984298 0.042 Uiso 0.731(4) 1 calc R U P A 1
H3B H 0.816385 0.464288 1.041006 0.042 Uiso 0.731(4) 1 calc R U P A 1
C4 C 0.67081(11) 0.47560(5) 0.88723(13) 0.0247(3) Uani 1 1 d D . . . .
C5 C 0.61855(11) 0.50592(5) 0.76095(14) 0.0254(3) Uani 1 1 d . . . . .
H5 H 0.6648(13) 0.5345(7) 0.7118(17) 0.030 Uiso 1 1 d . U . . .
C6 C 0.50229(11) 0.49488(5) 0.70824(13) 0.0244(3) Uani 1 1 d . . . . .
H6 H 0.4658(13) 0.5166(6) 0.6245(18) 0.029 Uiso 1 1 d . U . . .
C7 C 0.44030(10) 0.45293(5) 0.78070(13) 0.0221(2) Uani 1 1 d . . . . .
C8 C 0.48946(11) 0.42169(5) 0.90744(13) 0.0220(2) Uani 1 1 d . . . . .
C9 C 0.60598(11) 0.43345(5) 0.95923(13) 0.0233(2) Uani 1 1 d . . . . .
H9 H 0.6423(13) 0.4127(6) 1.0465(17) 0.028 Uiso 1 1 d . U . . .
C10 C 0.46674(13) 0.34975(6) 1.10049(15) 0.0311(3) Uani 1 1 d . . . . .
H10A H 0.5369(16) 0.3255(8) 1.073(2) 0.047 Uiso 1 1 d . U . . .
H10B H 0.4020(16) 0.3242(8) 1.130(2) 0.047 Uiso 1 1 d . U . . .
H10C H 0.4896(15) 0.3759(8) 1.188(2) 0.047 Uiso 1 1 d . U . . .
C11 C 0.28761(10) 0.39839(5) 0.64795(13) 0.0218(2) Uani 1 1 d . . . . .
C12 C 0.16070(11) 0.38064(6) 0.64876(14) 0.0288(3) Uani 1 1 d . . . . .
C13 C 0.15543(11) 0.32188(6) 0.56483(15) 0.0314(3) Uani 1 1 d . . . . .
C14 C 0.26424(11) 0.32239(5) 0.46868(14) 0.0271(3) Uani 1 1 d . . . . .
C15 C 0.34475(10) 0.36539(5) 0.55043(13) 0.0206(2) Uani 1 1 d . . . . .
C16 C 0.54850(10) 0.34425(5) 0.59750(12) 0.0190(2) Uani 1 1 d . . . . .
C17 C 0.53024(10) 0.30301(5) 0.70823(13) 0.0213(2) Uani 1 1 d . . . . .
H17 H 0.4514(13) 0.2915(6) 0.7269(16) 0.026 Uiso 1 1 d . U . . .
C18 C 0.62707(11) 0.27931(5) 0.79466(13) 0.0228(2) Uani 1 1 d . . . . .
H18 H 0.6134(12) 0.2506(6) 0.8734(17) 0.027 Uiso 1 1 d . U . . .
C19 C 0.74084(10) 0.29730(5) 0.77104(13) 0.0221(2) Uani 1 1 d . . . . .
C20 C 0.75785(10) 0.33850(5) 0.65615(13) 0.0216(2) Uani 1 1 d . . . . .
H20 H 0.8364(13) 0.3515(6) 0.6385(16) 0.026 Uiso 1 1 d . U . . .
C21 C 0.66258(10) 0.36187(5) 0.56757(13) 0.0199(2) Uani 1 1 d . . . . .
C22 C 0.78480(11) 0.42225(6) 0.42295(17) 0.0308(3) Uani 1 1 d . . . . .
H22A H 0.7734(15) 0.4502(8) 0.337(2) 0.046 Uiso 1 1 d . U . . .
H22B H 0.8372(15) 0.3894(8) 0.392(2) 0.046 Uiso 1 1 d . U . . .
H22C H 0.8217(15) 0.4421(7) 0.516(2) 0.046 Uiso 1 1 d . U . . .
C23 C 0.84548(11) 0.27453(6) 0.87211(14) 0.0261(3) Uani 1 1 d . . . . .
H23A H 0.8320(13) 0.2333(7) 0.8903(17) 0.031 Uiso 1 1 d . U . . .
H23B H 0.9197(14) 0.2769(6) 0.8177(18) 0.031 Uiso 1 1 d . U . . .
C24 C 0.86105(11) 0.30621(6) 1.02411(14) 0.0277(3) Uani 1 1 d . . . . .
H24 H 0.7908(14) 0.3083(7) 1.0835(18) 0.033 Uiso 1 1 d . U . . .
C25 C 0.96016(14) 0.32984(7) 1.08134(17) 0.0368(3) Uani 1 1 d . . . . .
H25A H 1.0289(16) 0.3274(7) 1.025(2) 0.044 Uiso 1 1 d . U . . .
H25B H 0.9664(15) 0.3502(7) 1.181(2) 0.044 Uiso 1 1 d . U . . .
C3A C 0.79657(12) 0.48904(7) 0.94916(15) 0.0351(3) Uani 0.269(4) 1 d D . P A 2
H3AA H 0.794392 0.503774 1.056507 0.042 Uiso 0.269(4) 1 calc R U P A 2
H3AB H 0.841927 0.452306 0.954423 0.042 Uiso 0.269(4) 1 calc R U P A 2
C2A C 0.8594(4) 0.5302(2) 0.8620(6) 0.0337(15) Uani 0.269(4) 1 d D . P A 2
H2A H 0.829646 0.568651 0.864505 0.040 Uiso 0.269(4) 1 calc R U P A 2
C1A C 0.950(2) 0.5238(14) 0.781(3) 0.0396(10) Uani 0.269(4) 1 d D . P A 2
H1AA H 0.985090 0.486700 0.771834 0.048 Uiso 0.269(4) 1 calc R U P A 2
H1AB H 0.980823 0.556292 0.729321 0.048 Uiso 0.269(4) 1 calc R U P A 2

loop_
_atom_site_aniso_label
_atom_site_aniso_U_11
_atom_site_aniso_U_22
_atom_site_aniso_U_33
_atom_site_aniso_U_23
_atom_site_aniso_U_13
_atom_site_aniso_U_12
F1 0.0222(4) 0.0476(5) 0.0436(5) 0.0062(4) -0.0051(3) 0.0101(3)
F2 0.0303(4) 0.0679(6) 0.0310(4) 0.0056(4) 0.0090(3) -0.0046(4)
F3 0.0235(4) 0.0575(5) 0.0460(5) 0.0042(4) -0.0132(3) -0.0129(4)
F4 0.0438(5) 0.0410(5) 0.0481(5) 0.0195(4) -0.0076(4) -0.0126(4)
F5 0.0311(4) 0.0429(4) 0.0240(4) -0.0037(3) -0.0100(3) -0.0020(3)
F6 0.0364(4) 0.0261(4) 0.0525(5) -0.0098(3) -0.0150(4) 0.0010(3)
O1 0.0228(4) 0.0302(5) 0.0257(4) -0.0059(3) -0.0032(3) 0.0044(3)
O2 0.0171(4) 0.0268(4) 0.0188(4) 0.0023(3) -0.0031(3) 0.0022(3)
O3 0.0309(4) 0.0241(4) 0.0251(4) 0.0025(3) 0.0000(3) -0.0034(3)
O4 0.0201(4) 0.0289(4) 0.0238(4) 0.0082(3) -0.0012(3) 0.0005(3)
C1 0.0338(15) 0.0472(18) 0.038(2) -0.0027(15) 0.0011(16) -0.0092(10)
C2 0.0256(9) 0.0305(10) 0.0275(9) -0.0041(7) -0.0050(7) -0.0015(7)
C3 0.0290(7) 0.0478(8) 0.0277(7) -0.0002(6) -0.0042(5) -0.0061(6)
C4 0.0269(6) 0.0268(6) 0.0200(6) -0.0043(5) -0.0004(5) 0.0001(5)
C5 0.0305(6) 0.0237(6) 0.0223(6) -0.0005(5) 0.0035(5) -0.0011(5)
C6 0.0316(6) 0.0231(6) 0.0180(5) 0.0001(5) -0.0005(5) 0.0061(5)
C7 0.0221(6) 0.0233(6) 0.0203(5) -0.0054(4) -0.0028(4) 0.0034(4)
C8 0.0277(6) 0.0187(5) 0.0194(5) -0.0035(4) 0.0008(4) 0.0006(4)
C9 0.0279(6) 0.0238(6) 0.0175(5) -0.0006(5) -0.0036(4) 0.0028(5)
C10 0.0428(8) 0.0253(6) 0.0252(6) 0.0047(5) 0.0032(6) -0.0003(6)
C11 0.0202(6) 0.0249(6) 0.0193(5) 0.0041(4) -0.0040(4) 0.0011(4)
C12 0.0209(6) 0.0405(7) 0.0248(6) 0.0078(5) -0.0002(5) 0.0027(5)
C13 0.0220(6) 0.0373(7) 0.0330(7) 0.0105(6) -0.0106(5) -0.0078(5)
C14 0.0257(6) 0.0260(6) 0.0281(6) -0.0008(5) -0.0093(5) 0.0001(5)
C15 0.0178(5) 0.0235(6) 0.0197(5) 0.0034(4) -0.0039(4) 0.0000(4)
C16 0.0191(5) 0.0196(5) 0.0175(5) -0.0035(4) -0.0045(4) 0.0033(4)
C17 0.0223(6) 0.0202(6) 0.0212(6) -0.0019(4) -0.0005(4) -0.0008(4)
C18 0.0283(6) 0.0191(6) 0.0205(5) 0.0012(4) -0.0012(5) 0.0019(5)
C19 0.0252(6) 0.0203(6) 0.0202(5) -0.0030(4) -0.0035(4) 0.0049(4)
C20 0.0193(6) 0.0225(6) 0.0225(6) -0.0018(4) -0.0016(4) 0.0021(4)
C21 0.0225(6) 0.0195(5) 0.0173(5) -0.0009(4) -0.0012(4) 0.0015(4)
C22 0.0221(6) 0.0354(7) 0.0348(7) 0.0117(6) 0.0017(5) -0.0014(5)
C23 0.0259(6) 0.0257(6) 0.0259(6) 0.0030(5) -0.0045(5) 0.0058(5)
C24 0.0294(6) 0.0300(7) 0.0230(6) 0.0058(5) -0.0029(5) 0.0042(5)
C25 0.0415(8) 0.0391(8) 0.0285(7) 0.0037(6) -0.0060(6) -0.0051(6)
C3A 0.0290(7) 0.0478(8) 0.0277(7) -0.0002(6) -0.0042(5) -0.0061(6)
C2A 0.031(3) 0.032(3) 0.036(3) 0.005(2) -0.007(2) -0.006(2)
C1A 0.0338(15) 0.0472(18) 0.038(2) -0.0027(15) 0.0011(16) -0.0092(10)

loop_
_atom_type_symbol
_atom_type_description
_atom_type_scat_dispersion_real
_atom_type_scat_dispersion_imag
_atom_type_scat_source
C C 0.0181 0.0091 'International Tables Vol C Tables 4.2.6.8 and 6.1.1.4'
H H 0.0000 0.0000 'International Tables Vol C Tables 4.2.6.8 and 6.1.1.4'
O O 0.0492 0.0322 'International Tables Vol C Tables 4.2.6.8 and 6.1.1.4'
F F 0.0727 0.0534 'International Tables Vol C Tables 4.2.6.8 and 6.1.1.4'

loop_
_exptl_crystal_face_index_h
_exptl_crystal_face_index_k
_exptl_crystal_face_index_l
_exptl_crystal_face_perp_dist
0 -2 -1 0.1003
-2 0 -1 0.0698
1 -1 0 0.0878
-1 1 0 0.0830
0 2 -1 0.1928
-2 -1 -1 0.0550
2 1 1 0.0854
-3 12 3 0.0849
-6 1 3 0.1015
7 -3 -2 0.1074
-7 5 2 0.0568
-6 9 -1 0.1049
2 10 4 0.0953
-2 -10 -4 0.0965
0 -13 3 0.1674
4 -11 1 0.1316
-7 -5 1 0.0922
0 -15 1 0.1470
4 8 -4 0.2067
-2 7 5 0.0951
7 3 1 0.0897
3 12 2 0.1230
4 -12 -1 0.1058
-6 -6 -2 0.0524

loop_
_geom_angle_atom_site_label_1
_geom_angle_atom_site_label_2
_geom_angle_atom_site_label_3
_geom_angle
_geom_angle_site_symmetry_1
_geom_angle_site_symmetry_3
_geom_angle_publ_flag
C11 O1 C7 118.51(9) . . ?
C15 O2 C16 117.61(9) . . ?
C8 O3 C10 116.76(10) . . ?
C21 O4 C22 117.10(9) . . ?
H1A C1 H1B 120.0 . . ?
C2 C1 H1A 120.0 . . ?
C2 C1 H1B 120.0 . . ?
C1 C2 H2 116.5 . . ?
C1 C2 C3 127.0(4) . . ?
C3 C2 H2 116.5 . . ?
C2 C3 H3A 108.5 . . ?
C2 C3 H3B 108.5 . . ?
C2 C3 C4 115.04(12) . . ?
H3A C3 H3B 107.5 . . ?
C4 C3 H3A 108.5 . . ?
C4 C3 H3B 108.5 . . ?
C5 C4 C3 120.62(11) . . ?
C5 C4 C9 119.50(11) . . ?
C5 C4 C3A 120.62(11) . . ?
C9 C4 C3 119.86(11) . . ?
C9 C4 C3A 119.86(11) . . ?
C4 C5 H5 118.5(9) . . ?
C6 C5 C4 120.38(11) . . ?
C6 C5 H5 121.1(9) . . ?
C5 C6 H6 120.3(9) . . ?
C7 C6 C5 119.05(11) . . ?
C7 C6 H6 120.6(9) . . ?
C6 C7 O1 119.86(10) . . ?
C6 C7 C8 122.27(11) . . ?
C8 C7 O1 117.59(10) . . ?
O3 C8 C7 116.13(10) . . ?
O3 C8 C9 125.92(11) . . ?
C9 C8 C7 117.95(11) . . ?
C4 C9 H9 119.3(9) . . ?
C8 C9 C4 120.84(11) . . ?
C8 C9 H9 119.9(9) . . ?
O3 C10 H10A 111.6(10) . . ?
O3 C10 H10B 105.1(10) . . ?
O3 C10 H10C 110.8(10) . . ?
H10A C10 H10B 109.9(14) . . ?
H10A C10 H10C 110.3(14) . . ?
H10B C10 H10C 108.9(14) . . ?
O1 C11 C12 115.29(10) . . ?
O1 C11 C15 133.67(11) . . ?
C15 C11 C12 110.96(10) . . ?
F1 C12 C11 111.62(10) . . ?
F1 C12 C13 109.97(10) . . ?
F2 C12 F1 106.22(10) . . ?
F2 C12 C11 113.02(10) . . ?
F2 C12 C13 112.02(11) . . ?
C11 C12 C13 104.07(10) . . ?
F3 C13 C12 112.39(11) . . ?
F3 C13 C14 113.26(11) . . ?
F4 C13 F3 107.89(10) . . ?
F4 C13 C12 109.56(11) . . ?
F4 C13 C14 109.58(11) . . ?
C12 C13 C14 104.10(10) . . ?
F5 C14 C13 109.84(10) . . ?
F5 C14 C15 111.93(10) . . ?
F6 C14 F5 105.86(10) . . ?
F6 C14 C13 112.26(11) . . ?
F6 C14 C15 113.35(10) . . ?
C15 C14 C13 103.71(10) . . ?
O2 C15 C14 119.32(10) . . ?
C11 C15 O2 128.48(10) . . ?
C11 C15 C14 111.64(10) . . ?
C17 C16 O2 123.89(10) . . ?
C17 C16 C21 121.20(10) . . ?
C21 C16 O2 114.91(10) . . ?
C16 C17 H17 119.9(8) . . ?
C16 C17 C18 119.41(11) . . ?
C18 C17 H17 120.6(8) . . ?
C17 C18 H18 118.9(8) . . ?
C19 C18 C17 120.66(11) . . ?
C19 C18 H18 120.4(8) . . ?
C18 C19 C20 119.13(10) . . ?
C18 C19 C23 120.69(11) . . ?
C20 C19 C23 120.14(11) . . ?
C19 C20 H20 120.1(8) . . ?
C21 C20 C19 120.92(11) . . ?
C21 C20 H20 119.0(8) . . ?
O4 C21 C16 115.88(10) . . ?
O4 C21 C20 125.48(10) . . ?
C20 C21 C16 118.63(10) . . ?
O4 C22 H22A 106.2(10) . . ?
O4 C22 H22B 110.5(10) . . ?
O4 C22 H22C 110.9(10) . . ?
H22A C22 H22B 109.7(14) . . ?
H22A C22 H22C 109.7(14) . . ?
H22B C22 H22C 109.8(14) . . ?
C19 C23 H23A 107.7(9) . . ?
C19 C23 H23B 111.3(9) . . ?
H23A C23 H23B 106.1(12) . . ?
C24 C23 C19 111.90(10) . . ?
C24 C23 H23A 110.0(9) . . ?
C24 C23 H23B 109.7(9) . . ?
C23 C24 H24 115.7(9) . . ?
C25 C24 C23 125.03(13) . . ?
C25 C24 H24 119.3(9) . . ?
C24 C25 H25A 119.8(10) . . ?
C24 C25 H25B 122.3(10) . . ?
H25A C25 H25B 117.9(14) . . ?
C4 C3A H3AA 108.3 . . ?
C4 C3A H3AB 108.3 . . ?
H3AA C3A H3AB 107.4 . . ?
C2A C3A C4 116.1(2) . . ?
C2A C3A H3AA 108.3 . . ?
C2A C3A H3AB 108.3 . . ?
C3A C2A H2A 114.5 . . ?
C1A C2A C3A 131.0(15) . . ?
C1A C2A H2A 114.5 . . ?
C2A C1A H1AA 120.0 . . ?
C2A C1A H1AB 120.0 . . ?
H1AA C1A H1AB 120.0 . . ?

loop_
_geom_bond_atom_site_label_1
_geom_bond_atom_site_label_2
_geom_bond_distance
_geom_bond_site_symmetry_2
_geom_bond_publ_flag
F1 C12 1.3617(14) . ?
F2 C12 1.3474(15) . ?
F3 C13 1.3462(14) . ?
F4 C13 1.3454(15) . ?
F5 C14 1.3640(14) . ?
F6 C14 1.3528(14) . ?
O1 C7 1.4166(14) . ?
O1 C11 1.3374(15) . ?
O2 C15 1.3636(14) . ?
O2 C16 1.4038(13) . ?
O3 C8 1.3607(14) . ?
O3 C10 1.4332(15) . ?
O4 C21 1.3629(14) . ?
O4 C22 1.4286(15) . ?
C1 H1A 0.9500 . ?
C1 H1B 0.9500 . ?
C1 C2 1.305(8) . ?
C2 H2 0.9500 . ?
C2 C3 1.466(2) . ?
C3 H3A 0.9900 . ?
C3 H3B 0.9900 . ?
C3 C4 1.5181(17) . ?
C4 C5 1.3914(17) . ?
C4 C9 1.3923(17) . ?
C4 C3A 1.5181(17) . ?
C5 H5 0.960(16) . ?
C5 C6 1.3867(18) . ?
C6 H6 0.950(15) . ?
C6 C7 1.3732(18) . ?
C7 C8 1.3928(16) . ?
C8 C9 1.3905(17) . ?
C9 H9 0.961(15) . ?
C10 H10A 1.014(18) . ?
C10 H10B 0.989(18) . ?
C10 H10C 0.988(18) . ?
C11 C12 1.4967(16) . ?
C11 C15 1.3374(17) . ?
C12 C13 1.535(2) . ?
C13 C14 1.5372(19) . ?
C14 C15 1.4903(16) . ?
C16 C17 1.3753(16) . ?
C16 C21 1.3980(16) . ?
C17 H17 0.958(14) . ?
C17 C18 1.3936(16) . ?
C18 H18 0.969(15) . ?
C18 C19 1.3845(17) . ?
C19 C20 1.3974(17) . ?
C19 C23 1.5149(16) . ?
C20 H20 0.962(15) . ?
C20 C21 1.3866(16) . ?
C22 H22A 0.985(18) . ?
C22 H22B 1.011(18) . ?
C22 H22C 0.993(18) . ?
C23 H23A 0.978(16) . ?
C23 H23B 0.995(16) . ?
C23 C24 1.5021(18) . ?
C24 H24 0.980(16) . ?
C24 C25 1.313(2) . ?
C25 H25A 0.948(18) . ?
C25 H25B 0.981(18) . ?
C3A H3AA 0.9900 . ?
C3A H3AB 0.9900 . ?
C3A C2A 1.432(5) . ?
C2A H2A 0.9500 . ?
C2A C1A 1.293(16) . ?
C1A H1AA 0.9500 . ?
C1A H1AB 0.9500 . ?

loop_
_geom_torsion_atom_site_label_1
_geom_torsion_atom_site_label_2
_geom_torsion_atom_site_label_3
_geom_torsion_atom_site_label_4
_geom_torsion
_geom_torsion_site_symmetry_1
_geom_torsion_site_symmetry_2
_geom_torsion_site_symmetry_3
_geom_torsion_site_symmetry_4
_geom_torsion_publ_flag
F1 C12 C13 F3 -24.98(14) . . . . ?
F1 C12 C13 F4 -144.91(10) . . . . ?
F1 C12 C13 C14 97.97(11) . . . . ?
F2 C12 C13 F3 92.90(12) . . . . ?
F2 C12 C13 F4 -27.03(14) . . . . ?
F2 C12 C13 C14 -144.15(10) . . . . ?
F3 C13 C14 F5 25.22(15) . . . . ?
F3 C13 C14 F6 -92.27(13) . . . . ?
F3 C13 C14 C15 145.01(11) . . . . ?
F4 C13 C14 F5 145.74(10) . . . . ?
F4 C13 C14 F6 28.24(14) . . . . ?
F4 C13 C14 C15 -94.48(12) . . . . ?
F5 C14 C15 O2 -69.60(13) . . . . ?
F5 C14 C15 C11 102.50(12) . . . . ?
F6 C14 C15 O2 50.06(15) . . . . ?
F6 C14 C15 C11 -137.85(11) . . . . ?
O1 C7 C8 O3 5.15(15) . . . . ?
O1 C7 C8 C9 -174.86(10) . . . . ?
O1 C11 C12 F1 71.71(13) . . . . ?
O1 C11 C12 F2 -47.95(15) . . . . ?
O1 C11 C12 C13 -169.72(9) . . . . ?
O1 C11 C15 O2 -3.5(2) . . . . ?
O1 C11 C15 C14 -174.74(12) . . . . ?
O2 C16 C17 C18 -178.76(10) . . . . ?
O2 C16 C21 O4 -2.60(14) . . . . ?
O2 C16 C21 C20 177.81(9) . . . . ?
O3 C8 C9 C4 -179.38(11) . . . . ?
C1 C2 C3 C4 104.8(6) . . . . ?
C2 C3 C4 C5 -60.60(18) . . . . ?
C2 C3 C4 C9 120.79(14) . . . . ?
C3 C4 C5 C6 -177.74(11) . . . . ?
C3 C4 C9 C8 178.01(11) . . . . ?
C4 C5 C6 C7 -1.15(18) . . . . ?
C4 C3A C2A C1A -112.3(19) . . . . ?
C5 C4 C9 C8 -0.61(17) . . . . ?
C5 C4 C3A C2A -5.4(3) . . . . ?
C5 C6 C7 O1 174.99(10) . . . . ?
C5 C6 C7 C8 1.20(18) . . . . ?
C6 C7 C8 O3 179.07(10) . . . . ?
C6 C7 C8 C9 -0.94(17) . . . . ?
C7 O1 C11 C12 160.80(10) . . . . ?
C7 O1 C11 C15 -22.74(18) . . . . ?
C7 C8 C9 C4 0.63(17) . . . . ?
C9 C4 C5 C6 0.87(18) . . . . ?
C9 C4 C3A C2A 176.0(3) . . . . ?
C10 O3 C8 C7 -179.65(10) . . . . ?
C10 O3 C8 C9 0.36(17) . . . . ?
C11 O1 C7 C6 103.61(13) . . . . ?
C11 O1 C7 C8 -82.31(13) . . . . ?
C11 C12 C13 F3 -144.67(10) . . . . ?
C11 C12 C13 F4 95.40(11) . . . . ?
C11 C12 C13 C14 -21.72(12) . . . . ?
C12 C11 C15 O2 173.03(10) . . . . ?
C12 C11 C15 C14 1.83(14) . . . . ?
C12 C13 C14 F5 -97.15(11) . . . . ?
C12 C13 C14 F6 145.36(10) . . . . ?
C12 C13 C14 C15 22.64(12) . . . . ?
C13 C14 C15 O2 172.05(10) . . . . ?
C13 C14 C15 C11 -15.85(13) . . . . ?
C15 O2 C16 C17 13.29(15) . . . . ?
C15 O2 C16 C21 -166.95(10) . . . . ?
C15 C11 C12 F1 -105.54(12) . . . . ?
C15 C11 C12 F2 134.79(11) . . . . ?
C15 C11 C12 C13 13.02(13) . . . . ?
C16 O2 C15 C11 88.77(14) . . . . ?
C16 O2 C15 C14 -100.63(12) . . . . ?
C16 C17 C18 C19 0.63(17) . . . . ?
C17 C16 C21 O4 177.17(10) . . . . ?
C17 C16 C21 C20 -2.42(16) . . . . ?
C17 C18 C19 C20 -1.75(17) . . . . ?
C17 C18 C19 C23 175.92(11) . . . . ?
C18 C19 C20 C21 0.78(17) . . . . ?
C18 C19 C23 C24 -81.17(14) . . . . ?
C19 C20 C21 O4 -178.29(10) . . . . ?
C19 C20 C21 C16 1.26(17) . . . . ?
C19 C23 C24 C25 -128.44(14) . . . . ?
C20 C19 C23 C24 96.46(13) . . . . ?
C21 C16 C17 C18 1.49(17) . . . . ?
C22 O4 C21 C16 176.70(10) . . . . ?
C22 O4 C21 C20 -3.75(17) . . . . ?
C23 C19 C20 C21 -176.89(10) . . . . ?
C3A C4 C5 C6 -177.74(11) . . . . ?
C3A C4 C9 C8 178.01(11) . . . . ?

loop_
_exptl_oxdiff_crystal_face_indexfrac_h
_exptl_oxdiff_crystal_face_indexfrac_k
_exptl_oxdiff_crystal_face_indexfrac_l
_exptl_oxdiff_crystal_face_x
_exptl_oxdiff_crystal_face_y
_exptl_oxdiff_crystal_face_z
0.0001 -2.0010 -1.0001 0.0893 0.1962 -0.0581
-1.9994 -0.0022 -0.9999 0.0883 0.2131 0.2448
0.9998 -0.9994 -0.0001 0.0005 -0.0084 -0.1514
-0.9998 0.9994 0.0001 -0.0005 0.0084 0.1514
-0.0002 1.9997 -1.0005 0.2115 -0.0033 0.0715
-1.9993 -1.0023 -0.9998 0.0577 0.2630 0.2124
1.9993 1.0023 0.9998 -0.0577 -0.2630 -0.2124
-3.0157 11.6394 2.8295 -0.1636 -0.6775 0.7171
-6.2336 0.5125 3.3136 -0.6758 0.0187 0.7368
6.7523 -3.3742 -2.2088 0.4384 -0.0126 -0.8987
-6.8047 4.5737 1.6513 -0.3196 0.0096 0.9475
-5.5818 8.9137 -1.1734 0.2755 -0.0061 0.9613
1.8460 9.7358 3.9079 -0.2331 -0.9700 0.0692
-1.5965 -9.9768 -3.9005 0.2323 0.9668 -0.1068
-0.3823 -12.9306 2.8195 -0.8305 0.3957 -0.3921
4.3594 -11.3615 1.2660 -0.4020 0.1906 -0.8956
-6.7642 -5.3682 1.2913 -0.5678 0.5379 0.6231
-0.2150 -14.5525 1.2959 -0.6458 0.6137 -0.4543
3.8575 7.7930 -3.9830 0.9563 -0.2299 -0.1804
-1.5594 7.1075 4.8644 -0.5627 -0.7324 0.3833
6.9622 2.5814 1.1578 0.1206 -0.6464 -0.7534
3.0265 12.4227 1.9360 0.1820 -0.9829 0.0288
4.3133 -11.9482 -1.0003 -0.0806 0.4409 -0.8939
-6.2586 -6.0989 -1.5198 -0.1517 0.8158 0.5581
